data_4320190
loop_
_publ_author_name
'Gerd W. Rabe'
'Christian D. B\'erub\'e'
'Glenn P. A. Yap'

_publ_section_title
;
 Synthesis and X-ray Crystal Structure Determination of First Examples of
 Donor-Functionalized Terphenyl Lanthanide Complexes
;
_journal_name_full 'Inorganic Chemistry'
_journal_page_first 4780
_journal_page_last 4784
_journal_paper_doi 10.1021/ic010194z
_journal_volume 40
_journal_year 2001
_chemical_formula_sum 'C63 H74 Cl6 Li2 O8 Sm2'
_chemical_formula_weight 1486.50
_chemical_name_systematic
;
?
;
_space_group_IT_number 2
_symmetry_cell_setting triclinic
_symmetry_space_group_name_Hall '-P 1'
_symmetry_space_group_name_H-M 'P -1'
_atom_sites_solution_hydrogens geom
_atom_sites_solution_primary direct
_atom_sites_solution_secondary difmap
_audit_creation_method SHELXL-97
_cell_angle_alpha 70.2250(10)
_cell_angle_beta 81.2820(10)
_cell_angle_gamma 66.8330(10)
_cell_formula_units_Z 1
_cell_length_a 10.3457(8)
_cell_length_b 12.5658(10)
_cell_length_c 14.4365(11)
_cell_measurement_reflns_used 'reflections from 60 data frames'
_cell_measurement_temperature 203(2)
_cell_measurement_theta_max 28.29
_cell_measurement_theta_min 1.47
_cell_volume 1623.3(2)
_computing_cell_refinement 'Bruker SMART'
_computing_data_collection 'Bruker SMART'
_computing_data_reduction 'Bruker SHELXTL'
_computing_molecular_graphics 'Bruker SHELXTL'
_computing_publication_material 'Bruker SHELXTL'
_computing_structure_refinement 'SHELXL-97 (Sheldrick, 1997)'
_computing_structure_solution 'SHELXS-97 (Sheldrick, 1990)'
_diffrn_ambient_temperature 203(2)
_diffrn_measured_fraction_theta_full 0.874
_diffrn_measured_fraction_theta_max 0.874
_diffrn_measurement_device_type 'CCD area detector'
_diffrn_measurement_method 'phi and omega scans'
_diffrn_radiation_monochromator graphite
_diffrn_radiation_source 'fine-focus sealed tube'
_diffrn_radiation_type MoK\a
_diffrn_radiation_wavelength 0.71073
_diffrn_reflns_av_R_equivalents 0.0371
_diffrn_reflns_av_sigmaI/netI 0.0686
_diffrn_reflns_limit_h_max 13
_diffrn_reflns_limit_h_min -13
_diffrn_reflns_limit_k_max 16
_diffrn_reflns_limit_k_min -14
_diffrn_reflns_limit_l_max 19
_diffrn_reflns_limit_l_min 0
_diffrn_reflns_number 12682
_diffrn_reflns_theta_full 28.73
_diffrn_reflns_theta_max 28.73
_diffrn_reflns_theta_min 1.50
_diffrn_standards_decay_% <1
_diffrn_standards_number '50 standard frames at start and end'
_exptl_absorpt_coefficient_mu 2.089
_exptl_absorpt_correction_T_max 0.928075
_exptl_absorpt_correction_T_min 0.568373
_exptl_absorpt_correction_type multi-scan
_exptl_absorpt_process_details 'Blessing,R., Acta Cryst. (1995) A51 33-38.'
_exptl_crystal_colour yellow
_exptl_crystal_density_diffrn 1.521
_exptl_crystal_density_method 'not measured'
_exptl_crystal_description block
_exptl_crystal_F_000 748
_exptl_crystal_size_max 0.15
_exptl_crystal_size_mid 0.10
_exptl_crystal_size_min 0.08
_refine_diff_density_max 0.982
_refine_diff_density_min -0.948
_refine_diff_density_rms 0.100
_refine_ls_extinction_method none
_refine_ls_goodness_of_fit_ref 1.033
_refine_ls_hydrogen_treatment mixed
_refine_ls_matrix_type full
_refine_ls_number_parameters 385
_refine_ls_number_reflns 7348
_refine_ls_number_restraints 2
_refine_ls_restrained_S_all 1.033
_refine_ls_R_factor_all 0.0430
_refine_ls_R_factor_gt 0.0340
_refine_ls_shift/su_max 0.012
_refine_ls_shift/su_mean 0.001
_refine_ls_structure_factor_coef Fsqd
_refine_ls_weighting_details 'calc w=1/[\s^2^(Fo^2^)+(0.0100P)^2^+0.0000P] where P=(Fo^2^+2Fc^2^)/3'
_refine_ls_weighting_scheme calc
_refine_ls_wR_factor_gt 0.0705
_refine_ls_wR_factor_ref 0.0712
_reflns_number_gt 5791
_reflns_number_total 7348
_reflns_threshold_expression >2sigma(I)
_cod_data_source_file ic010194z_2.cif
_cod_data_source_block gr010
_cod_depositor_comments
;
The following automatic conversions were performed:

'_symmetry_cell_setting' value 'Triclinic' changed to 'triclinic'
according to the built-in table from CIF Core dictionary named
'cif_core.dic' version 2.4.1 from 2010-06-29.

Automatic conversion script
Id: cif_fix_values 1646 2011-03-28 12:23:43Z adriana 
;
_cod_database_code 4320190

loop_
_symmetry_equiv_pos_as_xyz
'x, y, z'
'-x, -y, -z'

loop_
_atom_site_label
_atom_site_type_symbol
_atom_site_fract_x
_atom_site_fract_y
_atom_site_fract_z
_atom_site_U_iso_or_equiv
_atom_site_adp_type
_atom_site_occupancy
_atom_site_symmetry_multiplicity
_atom_site_calc_flag
_atom_site_refinement_flags
_atom_site_disorder_assembly
_atom_site_disorder_group
Sm Sm 0.137639(18) 0.379997(17) 0.416008(15) 0.03133(6) Uani 1 1 d . . .
Cl1 Cl 0.18367(10) 0.19978(9) 0.58958(7) 0.0458(2) Uani 1 1 d . . .
Cl2 Cl -0.14635(9) 0.47703(9) 0.47286(8) 0.0448(2) Uani 1 1 d . . .
Cl3 Cl 0.07298(10) 0.57090(9) 0.25023(7) 0.0472(2) Uani 1 1 d . . .
C13 C 0.2950(3) 0.2443(3) 0.3203(2) 0.0308(8) Uani 1 1 d . . .
O1 O 0.0188(2) 0.2558(2) 0.38337(18) 0.0412(6) Uani 1 1 d . . .
O2 O 0.3711(2) 0.4034(2) 0.3806(2) 0.0428(6) Uani 1 1 d . . .
O3 O 0.0208(3) 0.1248(3) 0.8154(2) 0.0603(8) Uani 1 1 d . . .
O4 O 0.2596(3) 0.2136(3) 0.80801(19) 0.0492(7) Uani 1 1 d . . .
Li Li 0.0968(7) 0.2472(6) 0.7366(5) 0.0478(17) Uani 1 1 d . . .
C1 C -0.0591(5) 0.1890(5) 0.4498(3) 0.0657(13) Uani 1 1 d . . .
H1A H -0.0916 0.1504 0.4151 0.098 Uiso 1 1 calc R . .
H1B H -0.1394 0.2438 0.4762 0.098 Uiso 1 1 calc R . .
H1C H 0.0005 0.1272 0.5032 0.098 Uiso 1 1 calc R . .
C2 C -0.0163(4) 0.3006(3) 0.2848(3) 0.0391(9) Uani 1 1 d . . .
C3 C -0.1559(4) 0.3574(4) 0.2570(4) 0.0547(12) Uani 1 1 d . . .
H3A H -0.2283 0.3644 0.3051 0.066 Uiso 1 1 calc R . .
C4 C -0.1876(5) 0.4033(4) 0.1592(4) 0.0587(12) Uani 1 1 d . . .
H4A H -0.2820 0.4402 0.1402 0.070 Uiso 1 1 calc R . .
C5 C -0.0810(5) 0.3955(4) 0.0885(4) 0.0567(12) Uani 1 1 d . . .
H5A H -0.1029 0.4279 0.0213 0.068 Uiso 1 1 calc R . .
C6 C 0.0577(4) 0.3399(4) 0.1166(3) 0.0472(10) Uani 1 1 d . . .
H6A H 0.1293 0.3356 0.0678 0.057 Uiso 1 1 calc R . .
C7 C 0.0944(4) 0.2900(3) 0.2156(3) 0.0359(8) Uani 1 1 d . . .
C8 C 0.2451(3) 0.2249(3) 0.2446(3) 0.0341(8) Uani 1 1 d . . .
C9 C 0.3326(4) 0.1460(3) 0.1917(3) 0.0413(9) Uani 1 1 d . . .
H9A H 0.2956 0.1361 0.1409 0.050 Uiso 1 1 calc R . .
C10 C 0.4723(4) 0.0834(4) 0.2145(3) 0.0467(10) Uani 1 1 d . . .
H10A H 0.5304 0.0293 0.1803 0.056 Uiso 1 1 calc R . .
C11 C 0.5269(4) 0.1000(3) 0.2874(3) 0.0447(10) Uani 1 1 d . . .
H11A H 0.6228 0.0580 0.3020 0.054 Uiso 1 1 calc R . .
C12 C 0.4412(3) 0.1790(3) 0.3400(3) 0.0333(8) Uani 1 1 d . . .
C14 C 0.5065(3) 0.1892(3) 0.4199(3) 0.0346(8) Uani 1 1 d . . .
C15 C 0.6036(4) 0.0874(4) 0.4812(3) 0.0426(9) Uani 1 1 d . . .
H15A H 0.6295 0.0119 0.4705 0.051 Uiso 1 1 calc R . .
C16 C 0.6638(4) 0.0937(4) 0.5578(3) 0.0489(10) Uani 1 1 d . . .
H16A H 0.7275 0.0229 0.5994 0.059 Uiso 1 1 calc R . .
C17 C 0.6300(4) 0.2031(4) 0.5726(3) 0.0530(11) Uani 1 1 d . . .
H17A H 0.6721 0.2082 0.6235 0.064 Uiso 1 1 calc R . .
C18 C 0.5341(4) 0.3063(4) 0.5130(3) 0.0478(10) Uani 1 1 d . . .
H18A H 0.5105 0.3817 0.5236 0.057 Uiso 1 1 calc R . .
C19 C 0.4731(3) 0.2994(3) 0.4385(3) 0.0382(9) Uani 1 1 d . . .
C20 C 0.4092(5) 0.5031(5) 0.3298(4) 0.0789(16) Uani 1 1 d . . .
H20A H 0.5106 0.4783 0.3302 0.118 Uiso 1 1 calc R . .
H20B H 0.3651 0.5661 0.3614 0.118 Uiso 1 1 calc R . .
H20C H 0.3784 0.5342 0.2623 0.118 Uiso 1 1 calc R . .
C21 C -0.1041(6) 0.1306(7) 0.7836(7) 0.136(3) Uani 1 1 d . . .
H21A H -0.1314 0.1943 0.7203 0.164 Uiso 1 1 calc R . .
H21B H -0.1805 0.1488 0.8318 0.164 Uiso 1 1 calc R . .
C22 C -0.0761(11) 0.0146(8) 0.7738(10) 0.232(7) Uani 1 1 d . . .
H22A H -0.1548 -0.0121 0.8013 0.279 Uiso 1 1 calc R . .
H22B H -0.0633 0.0187 0.7042 0.279 Uiso 1 1 calc R . .
C23 C 0.0404(11) -0.0625(7) 0.8224(10) 0.247(7) Uani 1 1 d . . .
H23A H 0.1051 -0.1084 0.7803 0.296 Uiso 1 1 calc R . .
H23B H 0.0171 -0.1206 0.8807 0.296 Uiso 1 1 calc R . .
C24 C 0.1076(6) 0.0001(5) 0.8520(5) 0.0883(17) Uani 1 1 d . . .
H24A H 0.1129 -0.0256 0.9239 0.106 Uiso 1 1 calc R . .
H24B H 0.2028 -0.0148 0.8235 0.106 Uiso 1 1 calc R . .
C25 C 0.2503(6) 0.2267(7) 0.9016(4) 0.0892(19) Uani 1 1 d . . .
H25A H 0.2237 0.1627 0.9511 0.107 Uiso 1 1 calc R . .
H25B H 0.1795 0.3059 0.9028 0.107 Uiso 1 1 calc R . .
C26 C 0.3893(6) 0.2175(7) 0.9220(4) 0.101(2) Uani 1 1 d . . .
H26A H 0.3807 0.2786 0.9528 0.122 Uiso 1 1 calc R . .
H26B H 0.4404 0.1366 0.9663 0.122 Uiso 1 1 calc R . .
C27 C 0.4622(6) 0.2384(6) 0.8275(4) 0.0894(19) Uani 1 1 d . . .
H27A H 0.5484 0.1679 0.8272 0.107 Uiso 1 1 calc R . .
H27B H 0.4872 0.3100 0.8131 0.107 Uiso 1 1 calc R . .
C28 C 0.3639(5) 0.2579(6) 0.7548(4) 0.0738(15) Uani 1 1 d . . .
H28A H 0.3214 0.3446 0.7188 0.089 Uiso 1 1 calc R . .
H28B H 0.4128 0.2138 0.7075 0.089 Uiso 1 1 calc R . .
C29 C 0.4752(15) 0.4163(12) 1.0597(11) 0.058(4) Uani 0.50 1 d PGD A -2
H29A H 0.4670 0.3440 1.1031 0.070 Uiso 0.50 1 calc PR A -2
C30 C 0.3789(17) 0.5282(17) 1.0657(16) 0.084(6) Uani 0.50 1 d PG A -2
H30A H 0.3056 0.5316 1.1132 0.101 Uiso 0.50 1 calc PR A -2
C31 C 0.391(2) 0.6350(12) 1.002(2) 0.096(7) Uani 0.50 1 d PG A -2
H31A H 0.3258 0.7107 1.0056 0.116 Uiso 0.50 1 calc PR A -2
C32 C 0.499(3) 0.6300(9) 0.9313(18) 0.097(8) Uani 0.50 1 d PG A -2
H32A H 0.5076 0.7022 0.8879 0.116 Uiso 0.50 1 calc PR A -2
C33 C 0.596(2) 0.5180(12) 0.9253(13) 0.063(4) Uani 0.50 1 d PGD A -2
H33A H 0.6690 0.5146 0.8778 0.075 Uiso 0.50 1 calc PR A -2
C34 C 0.5836(15) 0.4112(9) 0.9894(11) 0.057(4) Uani 0.50 1 d PGD A -2
C35 C 0.6864(15) 0.2931(12) 0.9835(11) 0.136(7) Uani 0.50 1 d PD A -2
H35A H 0.7537 0.3060 0.9304 0.203 Uiso 0.50 1 calc PR A -2
H35B H 0.6381 0.2473 0.9709 0.203 Uiso 0.50 1 calc PR A -2
H35C H 0.7354 0.2481 1.0452 0.203 Uiso 0.50 1 calc PR A -2

loop_
_atom_site_aniso_label
_atom_site_aniso_U_11
_atom_site_aniso_U_22
_atom_site_aniso_U_33
_atom_site_aniso_U_23
_atom_site_aniso_U_13
_atom_site_aniso_U_12
Sm 0.02794(9) 0.02589(10) 0.03824(11) -0.01404(8) 0.00357(7) -0.00593(7)
Cl1 0.0545(6) 0.0332(5) 0.0410(6) -0.0122(5) -0.0018(4) -0.0061(4)
Cl2 0.0305(4) 0.0466(6) 0.0647(7) -0.0336(5) 0.0039(4) -0.0097(4)
Cl3 0.0475(5) 0.0347(5) 0.0475(6) -0.0099(5) 0.0003(4) -0.0057(4)
C13 0.0297(17) 0.0245(17) 0.034(2) -0.0074(16) 0.0048(14) -0.0094(14)
O1 0.0405(14) 0.0509(17) 0.0407(16) -0.0190(14) 0.0091(12) -0.0248(12)
O2 0.0314(13) 0.0300(14) 0.0645(18) -0.0171(14) 0.0025(12) -0.0077(11)
O3 0.0503(17) 0.0477(18) 0.086(2) -0.0209(18) -0.0015(16) -0.0204(14)
O4 0.0462(15) 0.0646(19) 0.0417(17) -0.0216(15) 0.0016(13) -0.0218(14)
Li 0.041(4) 0.047(4) 0.052(4) -0.016(4) 0.000(3) -0.013(3)
C1 0.076(3) 0.077(3) 0.062(3) -0.024(3) 0.015(3) -0.050(3)
C2 0.039(2) 0.034(2) 0.050(3) -0.019(2) -0.0032(17) -0.0139(16)
C3 0.036(2) 0.056(3) 0.079(3) -0.035(3) 0.000(2) -0.0110(19)
C4 0.052(3) 0.050(3) 0.078(4) -0.021(3) -0.023(2) -0.014(2)
C5 0.066(3) 0.046(3) 0.057(3) -0.007(2) -0.025(2) -0.018(2)
C6 0.060(3) 0.042(2) 0.042(2) -0.011(2) -0.003(2) -0.023(2)
C7 0.042(2) 0.0293(19) 0.039(2) -0.0118(18) -0.0008(17) -0.0151(16)
C8 0.0363(18) 0.0289(19) 0.035(2) -0.0116(17) 0.0051(15) -0.0108(15)
C9 0.045(2) 0.044(2) 0.038(2) -0.019(2) 0.0039(17) -0.0158(18)
C10 0.048(2) 0.041(2) 0.051(3) -0.026(2) 0.0086(19) -0.0101(18)
C11 0.035(2) 0.037(2) 0.052(3) -0.017(2) 0.0074(18) -0.0037(17)
C12 0.0352(18) 0.0262(18) 0.036(2) -0.0102(17) 0.0042(15) -0.0104(15)
C14 0.0243(17) 0.034(2) 0.041(2) -0.0087(18) 0.0048(15) -0.0098(15)
C15 0.0311(19) 0.043(2) 0.050(3) -0.011(2) 0.0001(17) -0.0132(17)
C16 0.037(2) 0.053(3) 0.047(3) -0.002(2) -0.0010(18) -0.0183(19)
C17 0.042(2) 0.079(3) 0.046(3) -0.023(3) 0.0003(19) -0.028(2)
C18 0.039(2) 0.056(3) 0.060(3) -0.029(2) 0.0077(19) -0.022(2)
C19 0.0257(17) 0.041(2) 0.046(2) -0.017(2) 0.0045(16) -0.0108(16)
C20 0.081(4) 0.085(4) 0.076(4) 0.013(3) -0.023(3) -0.060(3)
C21 0.073(4) 0.092(5) 0.251(10) -0.030(6) -0.049(5) -0.041(4)
C22 0.232(11) 0.097(6) 0.395(17) -0.005(9) -0.205(12) -0.077(7)
C23 0.221(11) 0.077(5) 0.48(2) -0.087(9) -0.191(13) -0.027(6)
C24 0.072(4) 0.061(3) 0.123(5) -0.019(4) -0.010(3) -0.020(3)
C25 0.085(4) 0.160(6) 0.060(3) -0.056(4) 0.015(3) -0.070(4)
C26 0.099(4) 0.173(7) 0.063(4) -0.037(4) -0.004(3) -0.079(5)
C27 0.076(4) 0.149(6) 0.068(4) -0.026(4) 0.000(3) -0.073(4)
C28 0.065(3) 0.101(4) 0.059(3) -0.010(3) 0.003(3) -0.047(3)
C29 0.077(11) 0.075(12) 0.040(7) 0.007(8) -0.009(8) -0.063(10)
C30 0.092(13) 0.146(19) 0.051(11) -0.027(12) 0.003(9) -0.086(14)
C31 0.108(16) 0.073(15) 0.128(18) -0.060(15) -0.044(12) -0.015(13)
C32 0.129(16) 0.073(12) 0.102(16) 0.000(11) -0.056(13) -0.053(12)
C33 0.065(9) 0.071(10) 0.064(10) -0.023(8) -0.012(8) -0.031(8)
C34 0.059(8) 0.043(9) 0.076(10) -0.020(8) -0.038(7) -0.011(7)
C35 0.141(13) 0.102(11) 0.177(16) -0.072(12) -0.092(12) -0.001(10)

loop_
_atom_type_symbol
_atom_type_description
_atom_type_scat_dispersion_real
_atom_type_scat_dispersion_imag
_atom_type_scat_source
C C 0.0033 0.0016 'International Tables Vol C Tables 4.2.6.8 and 6.1.1.4'
H H 0.0000 0.0000 'International Tables Vol C Tables 4.2.6.8 and 6.1.1.4'
O O 0.0106 0.0060 'International Tables Vol C Tables 4.2.6.8 and 6.1.1.4'
Cl Cl 0.1484 0.1585 'International Tables Vol C Tables 4.2.6.8 and 6.1.1.4'
Sm Sm -0.1638 3.4418 'International Tables Vol C Tables 4.2.6.8 and 6.1.1.4'
Li Li -0.0003 0.0001 'International Tables Vol C Tables 4.2.6.8 and 6.1.1.4'

loop_
_geom_angle_atom_site_label_1
_geom_angle_atom_site_label_2
_geom_angle_atom_site_label_3
_geom_angle
_geom_angle_site_symmetry_1
_geom_angle_site_symmetry_3
_geom_angle_publ_flag
C13 Sm O2 69.00(9) . . ?
C13 Sm O1 68.71(9) . . ?
O2 Sm O1 137.71(8) . . ?
C13 Sm Cl3 90.67(8) . . ?
O2 Sm Cl3 81.17(7) . . ?
O1 Sm Cl3 99.90(7) . . ?
C13 Sm Cl1 93.95(8) . . ?
O2 Sm Cl1 101.69(7) . . ?
O1 Sm Cl1 80.64(7) . . ?
Cl3 Sm Cl1 175.20(3) . . ?
C13 Sm Cl2 141.36(8) . . ?
O2 Sm Cl2 147.49(6) . . ?
O1 Sm Cl2 73.92(6) . . ?
Cl3 Sm Cl2 86.27(3) . . ?
Cl1 Sm Cl2 89.32(3) . . ?
C13 Sm Cl2 140.78(8) . 2_566 ?
O2 Sm Cl2 72.90(6) . 2_566 ?
O1 Sm Cl2 148.22(6) . 2_566 ?
Cl3 Sm Cl2 92.46(3) . 2_566 ?
Cl1 Sm Cl2 84.76(3) . 2_566 ?
Cl2 Sm Cl2 77.86(3) . 2_566 ?
Li Cl1 Sm 119.67(18) . . ?
Sm Cl2 Sm 102.14(3) . 2_566 ?
Li Cl3 Sm 117.28(18) 2_566 . ?
C8 C13 C12 115.5(3) . . ?
C8 C13 Sm 122.1(2) . . ?
C12 C13 Sm 122.4(2) . . ?
C2 O1 C1 116.9(3) . . ?
C2 O1 Sm 109.1(2) . . ?
C1 O1 Sm 129.0(2) . . ?
C20 O2 C19 117.6(3) . . ?
C20 O2 Sm 132.2(3) . . ?
C19 O2 Sm 109.2(2) . . ?
C21 O3 C24 107.7(4) . . ?
C21 O3 Li 117.1(4) . . ?
C24 O3 Li 121.9(4) . . ?
C25 O4 C28 106.3(3) . . ?
C25 O4 Li 123.1(3) . . ?
C28 O4 Li 117.3(3) . . ?
O4 Li O3 104.2(4) . . ?
O4 Li Cl3 107.9(3) . 2_566 ?
O3 Li Cl3 104.2(3) . 2_566 ?
O4 Li Cl1 106.2(3) . . ?
O3 Li Cl1 106.3(3) . . ?
Cl3 Li Cl1 126.1(3) 2_566 . ?
C3 C2 O1 120.9(4) . . ?
C3 C2 C7 121.9(4) . . ?
O1 C2 C7 117.2(3) . . ?
C4 C3 C2 119.7(4) . . ?
C3 C4 C5 120.1(4) . . ?
C6 C5 C4 119.9(4) . . ?
C5 C6 C7 121.8(4) . . ?
C6 C7 C2 116.6(3) . . ?
C6 C7 C8 121.0(3) . . ?
C2 C7 C8 122.4(3) . . ?
C13 C8 C9 122.5(3) . . ?
C13 C8 C7 120.7(3) . . ?
C9 C8 C7 116.8(3) . . ?
C10 C9 C8 119.9(3) . . ?
C9 C10 C11 119.9(3) . . ?
C10 C11 C12 120.7(3) . . ?
C11 C12 C13 121.5(3) . . ?
C11 C12 C14 117.6(3) . . ?
C13 C12 C14 120.8(3) . . ?
C15 C14 C19 116.5(3) . . ?
C15 C14 C12 120.7(3) . . ?
C19 C14 C12 122.8(3) . . ?
C14 C15 C16 122.0(4) . . ?
C17 C16 C15 119.6(4) . . ?
C16 C17 C18 120.1(4) . . ?
C19 C18 C17 120.2(4) . . ?
C18 C19 C14 121.6(4) . . ?
C18 C19 O2 120.2(3) . . ?
C14 C19 O2 118.2(3) . . ?
O3 C21 C22 106.4(6) . . ?
C23 C22 C21 107.4(7) . . ?
C22 C23 C24 111.1(7) . . ?
O3 C24 C23 104.4(5) . . ?
O4 C25 C26 106.8(4) . . ?
C27 C26 C25 106.0(4) . . ?
C26 C27 C28 105.8(4) . . ?
O4 C28 C27 106.5(4) . . ?
C30 C29 C34 120.0 . . ?
C29 C30 C31 120.0 . . ?
C32 C31 C30 120.0 . . ?
C31 C32 C33 120.0 . . ?
C34 C33 C32 120.0 . . ?
C33 C34 C29 120.0 . . ?
C33 C34 C35 119.8(7) . . ?
C29 C34 C35 120.2(7) . . ?

loop_
_geom_bond_atom_site_label_1
_geom_bond_atom_site_label_2
_geom_bond_distance
_geom_bond_site_symmetry_2
_geom_bond_publ_flag
Sm C13 2.489(3) . ?
Sm O2 2.503(2) . ?
Sm O1 2.520(2) . ?
Sm Cl3 2.6959(11) . ?
Sm Cl1 2.7033(10) . ?
Sm Cl2 2.8142(9) . ?
Sm Cl2 2.8162(9) 2_566 ?
Cl1 Li 2.350(7) . ?
Cl2 Sm 2.8162(9) 2_566 ?
Cl3 Li 2.320(6) 2_566 ?
C13 C8 1.404(5) . ?
C13 C12 1.427(4) . ?
O1 C2 1.388(4) . ?
O1 C1 1.424(5) . ?
O2 C20 1.394(5) . ?
O2 C19 1.400(4) . ?
O3 C21 1.402(6) . ?
O3 C24 1.420(6) . ?
O3 Li 1.943(8) . ?
O4 C25 1.400(5) . ?
O4 C28 1.412(5) . ?
O4 Li 1.936(7) . ?
Li Cl3 2.320(6) 2_566 ?
C2 C3 1.388(5) . ?
C2 C7 1.397(5) . ?
C3 C4 1.368(6) . ?
C4 C5 1.382(6) . ?
C5 C6 1.382(5) . ?
C6 C7 1.396(5) . ?
C7 C8 1.496(5) . ?
C8 C9 1.408(4) . ?
C9 C10 1.374(5) . ?
C10 C11 1.376(5) . ?
C11 C12 1.400(4) . ?
C12 C14 1.487(5) . ?
C14 C15 1.386(5) . ?
C14 C19 1.398(5) . ?
C15 C16 1.387(5) . ?
C16 C17 1.362(6) . ?
C17 C18 1.377(6) . ?
C18 C19 1.370(5) . ?
C21 C22 1.423(10) . ?
C22 C23 1.328(10) . ?
C23 C24 1.426(8) . ?
C25 C26 1.463(7) . ?
C26 C27 1.449(7) . ?
C27 C28 1.466(6) . ?
C29 C30 1.3900 . ?
C29 C34 1.3900 . ?
C30 C31 1.3900 . ?
C31 C32 1.3900 . ?
C32 C33 1.3900 . ?
C33 C34 1.3900 . ?
C34 C35 1.469(16) . ?

loop_
_geom_torsion_atom_site_label_1
_geom_torsion_atom_site_label_2
_geom_torsion_atom_site_label_3
_geom_torsion_atom_site_label_4
_geom_torsion
_geom_torsion_site_symmetry_1
_geom_torsion_site_symmetry_2
_geom_torsion_site_symmetry_3
_geom_torsion_site_symmetry_4
_geom_torsion_publ_flag
C13 Sm Cl1 Li 171.7(2) . . . . ?
O2 Sm Cl1 Li 102.4(2) . . . . ?
O1 Sm Cl1 Li -120.6(2) . . . . ?
Cl3 Sm Cl1 Li -23.7(5) . . . . ?
Cl2 Sm Cl1 Li -46.80(19) . . . . ?
Cl2 Sm Cl1 Li 31.07(19) 2_566 . . . ?
C13 Sm Cl2 Sm -179.73(13) . . . 2_566 ?
O2 Sm Cl2 Sm -26.20(13) . . . 2_566 ?
O1 Sm Cl2 Sm 165.24(7) . . . 2_566 ?
Cl3 Sm Cl2 Sm -93.33(4) . . . 2_566 ?
Cl1 Sm Cl2 Sm 84.79(4) . . . 2_566 ?
Cl2 Sm Cl2 Sm 0.0 2_566 . . 2_566 ?
C13 Sm Cl3 Li 174.8(2) . . . 2_566 ?
O2 Sm Cl3 Li -116.5(2) . . . 2_566 ?
O1 Sm Cl3 Li 106.3(2) . . . 2_566 ?
Cl1 Sm Cl3 Li 10.3(5) . . . 2_566 ?
Cl2 Sm Cl3 Li 33.38(19) . . . 2_566 ?
Cl2 Sm Cl3 Li -44.28(19) 2_566 . . 2_566 ?
O2 Sm C13 C8 -140.6(3) . . . . ?
O1 Sm C13 C8 40.0(3) . . . . ?
Cl3 Sm C13 C8 -60.4(3) . . . . ?
Cl1 Sm C13 C8 118.3(3) . . . . ?
Cl2 Sm C13 C8 24.5(4) . . . . ?
Cl2 Sm C13 C8 -155.1(2) 2_566 . . . ?
O2 Sm C13 C12 40.8(3) . . . . ?
O1 Sm C13 C12 -138.6(3) . . . . ?
Cl3 Sm C13 C12 121.1(3) . . . . ?
Cl1 Sm C13 C12 -60.2(3) . . . . ?
Cl2 Sm C13 C12 -154.1(2) . . . . ?
Cl2 Sm C13 C12 26.3(4) 2_566 . . . ?
C13 Sm O1 C2 -73.0(2) . . . . ?
O2 Sm O1 C2 -73.8(2) . . . . ?
Cl3 Sm O1 C2 13.9(2) . . . . ?
Cl1 Sm O1 C2 -171.0(2) . . . . ?
Cl2 Sm O1 C2 97.0(2) . . . . ?
Cl2 Sm O1 C2 125.26(19) 2_566 . . . ?
C13 Sm O1 C1 133.5(3) . . . . ?
O2 Sm O1 C1 132.6(3) . . . . ?
Cl3 Sm O1 C1 -139.6(3) . . . . ?
Cl1 Sm O1 C1 35.5(3) . . . . ?
Cl2 Sm O1 C1 -56.5(3) . . . . ?
Cl2 Sm O1 C1 -28.3(4) 2_566 . . . ?
C13 Sm O2 C20 120.1(4) . . . . ?
O1 Sm O2 C20 120.9(4) . . . . ?
Cl3 Sm O2 C20 25.9(4) . . . . ?
Cl1 Sm O2 C20 -150.2(4) . . . . ?
Cl2 Sm O2 C20 -42.6(4) . . . . ?
Cl2 Sm O2 C20 -69.5(4) 2_566 . . . ?
C13 Sm O2 C19 -72.0(2) . . . . ?
O1 Sm O2 C19 -71.1(2) . . . . ?
Cl3 Sm O2 C19 -166.1(2) . . . . ?
Cl1 Sm O2 C19 17.8(2) . . . . ?
Cl2 Sm O2 C19 125.37(19) . . . . ?
Cl2 Sm O2 C19 98.5(2) 2_566 . . . ?
C25 O4 Li O3 -65.6(5) . . . . ?
C28 O4 Li O3 158.7(4) . . . . ?
C25 O4 Li Cl3 44.7(6) . . . 2_566 ?
C28 O4 Li Cl3 -90.9(4) . . . 2_566 ?
C25 O4 Li Cl1 -177.6(4) . . . . ?
C28 O4 Li Cl1 46.7(5) . . . . ?
C21 O3 Li O4 176.9(4) . . . . ?
C24 O3 Li O4 -47.0(5) . . . . ?
C21 O3 Li Cl3 63.9(5) . . . 2_566 ?
C24 O3 Li Cl3 -160.0(4) . . . 2_566 ?
C21 O3 Li Cl1 -71.1(5) . . . . ?
C24 O3 Li Cl1 65.0(5) . . . . ?
Sm Cl1 Li O4 -111.5(3) . . . . ?
Sm Cl1 Li O3 137.9(2) . . . . ?
Sm Cl1 Li Cl3 15.9(4) . . . 2_566 ?
C1 O1 C2 C3 44.8(5) . . . . ?
Sm O1 C2 C3 -112.4(3) . . . . ?
C1 O1 C2 C7 -137.7(4) . . . . ?
Sm O1 C2 C7 65.2(3) . . . . ?
O1 C2 C3 C4 178.5(4) . . . . ?
C7 C2 C3 C4 1.0(6) . . . . ?
C2 C3 C4 C5 -1.4(6) . . . . ?
C3 C4 C5 C6 0.8(7) . . . . ?
C4 C5 C6 C7 0.4(6) . . . . ?
C5 C6 C7 C2 -0.8(5) . . . . ?
C5 C6 C7 C8 177.0(3) . . . . ?
C3 C2 C7 C6 0.1(5) . . . . ?
O1 C2 C7 C6 -177.4(3) . . . . ?
C3 C2 C7 C8 -177.7(3) . . . . ?
O1 C2 C7 C8 4.8(5) . . . . ?
C12 C13 C8 C9 0.3(5) . . . . ?
Sm C13 C8 C9 -178.4(3) . . . . ?
C12 C13 C8 C7 -178.8(3) . . . . ?
Sm C13 C8 C7 2.6(5) . . . . ?
C6 C7 C8 C13 137.2(4) . . . . ?
C2 C7 C8 C13 -45.1(5) . . . . ?
C6 C7 C8 C9 -41.9(5) . . . . ?
C2 C7 C8 C9 135.8(4) . . . . ?
C13 C8 C9 C10 0.8(6) . . . . ?
C7 C8 C9 C10 179.9(4) . . . . ?
C8 C9 C10 C11 -1.4(6) . . . . ?
C9 C10 C11 C12 0.9(6) . . . . ?
C10 C11 C12 C13 0.2(6) . . . . ?
C10 C11 C12 C14 178.0(4) . . . . ?
C8 C13 C12 C11 -0.8(5) . . . . ?
Sm C13 C12 C11 177.9(3) . . . . ?
C8 C13 C12 C14 -178.6(3) . . . . ?
Sm C13 C12 C14 0.1(5) . . . . ?
C11 C12 C14 C15 -39.3(5) . . . . ?
C13 C12 C14 C15 138.6(4) . . . . ?
C11 C12 C14 C19 141.6(4) . . . . ?
C13 C12 C14 C19 -40.5(5) . . . . ?
C19 C14 C15 C16 0.7(5) . . . . ?
C12 C14 C15 C16 -178.4(3) . . . . ?
C14 C15 C16 C17 -1.7(6) . . . . ?
C15 C16 C17 C18 1.5(6) . . . . ?
C16 C17 C18 C19 -0.4(6) . . . . ?
C17 C18 C19 C14 -0.6(6) . . . . ?
C17 C18 C19 O2 177.2(3) . . . . ?
C15 C14 C19 C18 0.4(5) . . . . ?
C12 C14 C19 C18 179.5(3) . . . . ?
C15 C14 C19 O2 -177.4(3) . . . . ?
C12 C14 C19 O2 1.7(5) . . . . ?
C20 O2 C19 C18 58.5(5) . . . . ?
Sm O2 C19 C18 -111.5(3) . . . . ?
C20 O2 C19 C14 -123.7(4) . . . . ?
Sm O2 C19 C14 66.4(3) . . . . ?
C24 O3 C21 C22 -16.9(10) . . . . ?
Li O3 C21 C22 125.0(8) . . . . ?
O3 C21 C22 C23 16.5(15) . . . . ?
C21 C22 C23 C24 -9.8(17) . . . . ?
C21 O3 C24 C23 11.0(9) . . . . ?
Li O3 C24 C23 -128.6(7) . . . . ?
C22 C23 C24 O3 -0.7(15) . . . . ?
C28 O4 C25 C26 -29.1(6) . . . . ?
Li O4 C25 C26 -168.7(5) . . . . ?
O4 C25 C26 C27 18.1(8) . . . . ?
C25 C26 C27 C28 -0.6(8) . . . . ?
C25 O4 C28 C27 28.6(6) . . . . ?
Li O4 C28 C27 171.0(4) . . . . ?
C26 C27 C28 O4 -16.9(7) . . . . ?
C34 C29 C30 C31 0.0 . . . . ?
C29 C30 C31 C32 0.0 . . . . ?
C30 C31 C32 C33 0.0 . . . . ?
C31 C32 C33 C34 0.0 . . . . ?
C32 C33 C34 C29 0.0 . . . . ?
C32 C33 C34 C35 -179.4(9) . . . . ?
C30 C29 C34 C33 0.0 . . . . ?
C30 C29 C34 C35 179.4(9) . . . . ?
